data_7133972
loop_
_publ_author_name
'Bohlen, Josina L.'
'Wieprecht, Nele'
'Arrowsmith, Merle'
'H&#xe4;fner, Alena'
'Neder, Marco'
'Braunschweig, Holger'

_publ_section_title
;
 One-step selective synthesis of doubly and triply fused chiral
 boroloborole derivatives.
;
_journal_issue 99
_journal_name_full 'Chemical communications (Cambridge, England)'
_journal_page_first 14782
_journal_page_last 14785
_journal_paper_doi 10.1039/d4cc04433a
_journal_volume 60
_journal_year 2024
_chemical_formula_moiety 'C34 H24 B2 Cl2, C6 H6'
_chemical_formula_sum 'C40 H30 B2 Cl2'
_chemical_formula_weight 603.16
_chemical_name_systematic 3Bz-Ph
_chemical_properties_physical Air-sensitive,Moisture-sensitive
_space_group_crystal_system orthorhombic
_space_group_IT_number 33
_space_group_name_Hall 'P 2c -2n'
_space_group_name_H-M_alt 'P n a 21'
_atom_sites_solution_hydrogens geom
_audit_creation_date 2024-03-28
_audit_creation_method 'CIF-fill 1.4t (K.Radacki, 2005-23)'
_audit_update_record
;
2024-08-23 deposited with the CCDC.	2024-11-12 downloaded from the CCDC.
;
_cell_angle_alpha 90
_cell_angle_beta 90
_cell_angle_gamma 90
_cell_formula_units_Z 4
_cell_length_a 13.0142(3)
_cell_length_b 12.5146(4)
_cell_length_c 19.1376(7)
_cell_measurement_reflns_used 5981
_cell_measurement_temperature 100(2)
_cell_measurement_theta_max 71.5510
_cell_measurement_theta_min 4.1970
_cell_volume 3116.89(17)
_computing_cell_refinement 'CrysAlisPro 1.171.42.68a (Rigaku OD, 2022)'
_computing_data_collection 'CrysAlisPro 1.171.42.68a (Rigaku OD, 2022)'
_computing_data_reduction 'CrysAlisPro 1.171.42.68a (Rigaku OD, 2022)'
_computing_molecular_graphics 'ShelXLe (Huebschle et all, 2011)'
_computing_publication_material 'SHELXL-2019/1 (Sheldrick, 2019)'
_computing_structure_refinement 'SHELXL-2019/1 (Sheldrick, 2019)'
_computing_structure_solution 'SHELXT 2014/5 (Sheldrick, 2014)''
_diffrn_ambient_environment N~2~
_diffrn_ambient_temperature 100(2)
_diffrn_detector HPA
_diffrn_detector_area_resol_mean 10.0
_diffrn_detector_type 'HyPix Arc150'
_diffrn_measured_fraction_theta_full 1.000
_diffrn_measured_fraction_theta_max 1.000
_diffrn_measurement_details
;
 List of Runs (angles in degrees, time in seconds):
 --------------------------------------------------------------------------
  1  \w    101.00 132.00   0.50    0.93    --   85.25 131.00-174.80   62
  2  \w    101.00 126.00   0.50    0.93    --   85.25 118.00 -82.52   50
  3  \w    100.00 132.00   0.50    0.93    --   85.25 123.00 -53.01   64
  4  \w    105.00 130.00   0.50    0.93    --   85.25 112.00 115.75   50
  5  \w    104.00 129.00   0.50    0.93    --   85.25 112.00   3.05   50
  6  \w    104.00 138.00   0.50    0.93    --   85.25  26.00-123.88   68
  7  \w     52.00  87.00   0.50    0.93    --   85.25 -86.00-102.47   70
  8  \w     45.00  91.00   0.50    0.93    --   85.25-117.00  26.02   92
  9  \w     50.00  91.00   0.50    0.93    --   85.25 -99.00  53.11   82
 10  \w     16.00  66.00   0.50    0.93    --   58.60 -95.00  90.00  100
 11  \w     47.00  73.00   0.50    0.93    --   85.25 -95.00 132.24   52
 12  \w     41.00  83.00   0.50    0.93    --   85.25-102.00  98.28   84
 13  \w     49.00  91.00   0.50    0.93    --   85.25-109.00  86.12   84
 14  \w     61.00  89.00   0.50    0.93    --   82.35 -95.00-120.00   56
 15  \w   -130.00-101.00   0.50    0.93    --  -79.50 -31.00 -45.56   58
 16  \w   -107.00 -72.00   0.50    0.93    --  -58.00 -49.00 -41.16   70
 17  \w   -111.00 -76.00   0.50    0.93    --  -62.00 -50.00-179.78   70
 18  \w   -124.00 -94.00   0.50    0.93    --  -79.50 -64.00-109.78   60
 19  \w   -102.00 -67.00   0.50    0.93    --  -54.00 -52.00  43.59   70
 20  \w   -124.00 -94.00   0.50    0.93    --  -79.50 -64.00  47.53   60
 21  \w   -126.00 -93.00   0.50    0.93    --  -79.50-120.00 -17.58   66
;
_diffrn_measurement_device 'four-circle diffractometer'
_diffrn_measurement_device_type 'Rigaku XtaLAB Synergy-R'
_diffrn_measurement_method '\w scans'
_diffrn_orient_matrix_type
;
 CrysAlisPro convention (1999,Acta A55,543-557)
;
_diffrn_orient_matrix_UB_11 0.0247543000
_diffrn_orient_matrix_UB_12 0.0866814000
_diffrn_orient_matrix_UB_13 0.0547350000
_diffrn_orient_matrix_UB_21 -0.0869337000
_diffrn_orient_matrix_UB_22 0.0703660000
_diffrn_orient_matrix_UB_23 -0.0295130000
_diffrn_orient_matrix_UB_31 -0.0763731000
_diffrn_orient_matrix_UB_32 -0.0519550000
_diffrn_orient_matrix_UB_33 0.0511201000
_diffrn_radiation_monochromator 'multi-layer mirror'
_diffrn_radiation_probe x-ray
_diffrn_radiation_type CuK\a
_diffrn_radiation_wavelength 1.54184
_diffrn_radiation_xray_symbol K-L~2,3~
_diffrn_reflns_av_R_equivalents 0.0785
_diffrn_reflns_av_unetI/netI 0.0770
_diffrn_reflns_Laue_measured_fraction_full 1.000
_diffrn_reflns_Laue_measured_fraction_max 1.000
_diffrn_reflns_limit_h_max 15
_diffrn_reflns_limit_h_min -13
_diffrn_reflns_limit_k_max 15
_diffrn_reflns_limit_k_min -14
_diffrn_reflns_limit_l_max 22
_diffrn_reflns_limit_l_min -23
_diffrn_reflns_number 17134
_diffrn_reflns_point_group_measured_fraction_full 0.942
_diffrn_reflns_point_group_measured_fraction_max 0.938
_diffrn_reflns_theta_full 67.684
_diffrn_reflns_theta_max 70.070
_diffrn_reflns_theta_min 4.221
_diffrn_source 'rotating-anode X-ray tube'
_diffrn_source_type 'PhotonJet-R X-ray Source'
_exptl_absorpt_coefficient_mu 2.076
_exptl_absorpt_correction_T_max 1.00000
_exptl_absorpt_correction_T_min 0.25351
_exptl_absorpt_correction_type multi-scan
_exptl_absorpt_process_details
;
 CrysAlisPro 1.171.42.68a (Rigaku Oxford Diffraction, 2022) Empirical 
 absorption correction using spherical harmonics, implemented in SCALE3 
 ABSPACK scaling algorithm.
;
_exptl_crystal_colour colourless
_exptl_crystal_density_diffrn 1.285
_exptl_crystal_description block
_exptl_crystal_F_000 1256
_exptl_crystal_preparation
;
 For data collection the crystal was immersed in a film of perfluoropolyether 
 oil, mounted on a polyimide loop and transferred to stream of cold nitrogen 
 (Oxford Cryostream 800).
;
_exptl_crystal_recrystallization_method 'Re-crystallisation from solvent: C6H6'
_exptl_crystal_size_max 0.170
_exptl_crystal_size_mid 0.110
_exptl_crystal_size_min 0.090
_refine_diff_density_max 0.260
_refine_diff_density_min -0.332
_refine_diff_density_rms 0.059
_refine_ls_abs_structure_details
;
 Refined as an inversion twin.
;
_refine_ls_abs_structure_Flack 0.02(2)
_refine_ls_extinction_method none
_refine_ls_goodness_of_fit_ref 1.027
_refine_ls_hydrogen_treatment constr
_refine_ls_matrix_type full
_refine_ls_number_parameters 398
_refine_ls_number_reflns 5541
_refine_ls_number_restraints 1
_refine_ls_restrained_S_all 1.027
_refine_ls_R_factor_all 0.0714
_refine_ls_R_factor_gt 0.0579
_refine_ls_shift/su_max 0.000
_refine_ls_shift/su_mean 0.000
_refine_ls_structure_factor_coef Fsqd
_refine_ls_weighting_details 'w=1/[\s^2^(Fo^2^)+(0.0543P)^2^+2.6574P] where P=(Fo^2^+2Fc^2^)/3'
_refine_ls_weighting_scheme calc
_refine_ls_wR_factor_gt 0.1278
_refine_ls_wR_factor_ref 0.1334
_reflns_Friedel_coverage 0.818
_reflns_Friedel_fraction_full 0.880
_reflns_Friedel_fraction_max 0.872
_reflns_number_gt 4671
_reflns_number_total 5541
_reflns_threshold_expression 'I > 2\s(I)'
_cod_data_source_file d4cc04433a3.cif
_cod_data_source_block AlHa036_AlHa_a
_cod_depositor_comments 'Adding full bibliography for 7133971--7133976.cif.'
_cod_database_code 7133972
_shelx_shelxl_version_number 2019/1
_shelx_space_group_comment
;
 The symmetry employed for this shelxl refinement is uniquely defined by the 
 following loop, which should always be used as a source of symmetry 
 information in preference to the above space-group names. They are only 
 intended as comments.
;
_shelx_estimated_absorpt_t_min 0.719
_shelx_estimated_absorpt_t_max 0.835

loop_
_space_group_symop_operation_xyz
'x, y, z'
'-x, -y, z+1/2'
'x+1/2, -y+1/2, z'
'-x+1/2, y+1/2, z+1/2'

loop_
_atom_site_label
_atom_site_type_symbol
_atom_site_fract_x
_atom_site_fract_y
_atom_site_fract_z
_atom_site_U_iso_or_equiv
_atom_site_adp_type
_atom_site_occupancy
_atom_site_site_symmetry_order
_atom_site_calc_flag
_atom_site_refinement_flags_posn
_atom_site_refinement_flags_adp
_atom_site_refinement_flags_occupancy
_atom_site_disorder_assembly
_atom_site_disorder_group
C1_1 C 0.3345(4) 0.5001(4) 0.5043(3) 0.0189(11) Uani 1 1 d . . . . .
C2_1 C 0.4117(4) 0.5661(4) 0.4775(3) 0.0179(12) Uani 1 1 d . . . . .
C3_1 C 0.3880(4) 0.6504(4) 0.4334(3) 0.0218(12) Uani 1 1 d . . . . .
H3_1 H 0.440619 0.695655 0.415723 0.026 Uiso 1 1 calc R U . . .
C4_1 C 0.2859(4) 0.6674(5) 0.4154(3) 0.0271(14) Uani 1 1 d . . . . .
H4_1 H 0.268584 0.724995 0.385257 0.033 Uiso 1 1 calc R U . . .
C5_1 C 0.2087(4) 0.6014(5) 0.4409(3) 0.0280(14) Uani 1 1 d . . . . .
H5_1 H 0.139455 0.613783 0.427417 0.034 Uiso 1 1 calc R U . . .
C6_1 C 0.2313(4) 0.5182(5) 0.4855(3) 0.0225(12) Uani 1 1 d . . . . .
H6_1 H 0.178175 0.473821 0.503335 0.027 Uiso 1 1 calc R U . . .
C3_2 C 0.5204(4) 0.5363(4) 0.5030(3) 0.0164(11) Uani 1 1 d . . . . .
B1_2 B 0.3829(5) 0.4188(5) 0.5534(4) 0.0203(13) Uani 1 1 d . . . . .
Cl1_2 Cl 0.31379(9) 0.32888(11) 0.60484(9) 0.0289(3) Uani 1 1 d . . . . .
C4_2 C 0.5049(4) 0.4278(4) 0.5469(3) 0.0182(11) Uani 1 1 d . . . . .
B2_2 B 0.5801(5) 0.4955(5) 0.4372(4) 0.0211(14) Uani 1 1 d . . . . .
Cl2_2 Cl 0.62777(10) 0.57944(10) 0.36990(8) 0.0268(3) Uani 1 1 d . . . . .
C5_2 C 0.5394(4) 0.3383(4) 0.4960(3) 0.0181(11) Uani 1 1 d . . . . .
C6_2 C 0.5850(4) 0.3745(4) 0.4361(3) 0.0188(12) Uani 1 1 d . . . . .
C1_3 C 0.5689(4) 0.6279(4) 0.5442(3) 0.0207(12) Uani 1 1 d . . . . .
C2_3 C 0.5101(4) 0.6924(5) 0.5870(3) 0.0278(14) Uani 1 1 d . . . . .
H2_3 H 0.438319 0.679821 0.590536 0.033 Uiso 1 1 calc R U . . .
C3_3 C 0.5536(5) 0.7749(5) 0.6249(3) 0.0326(15) Uani 1 1 d . . . . .
H3_3 H 0.511603 0.818749 0.653651 0.039 Uiso 1 1 calc R U . . .
C4_3 C 0.6578(5) 0.7938(5) 0.6211(3) 0.0333(15) Uani 1 1 d . . . . .
H4_3 H 0.688240 0.850944 0.646375 0.040 Uiso 1 1 calc R U . . .
C5_3 C 0.7169(5) 0.7279(6) 0.5796(4) 0.0385(17) Uani 1 1 d . . . . .
H5_3 H 0.788976 0.739289 0.577280 0.046 Uiso 1 1 calc R U . . .
C6_3 C 0.6743(4) 0.6463(5) 0.5416(4) 0.0291(14) Uani 1 1 d . . . . .
H6_3 H 0.716914 0.602127 0.513504 0.035 Uiso 1 1 calc R U . . .
C1_4 C 0.5676(4) 0.4278(4) 0.6141(3) 0.0187(11) Uani 1 1 d . . . . .
C2_4 C 0.5256(4) 0.4549(4) 0.6778(3) 0.0215(12) Uani 1 1 d . . . . .
H2_4 H 0.454378 0.470881 0.680422 0.026 Uiso 1 1 calc R U . . .
C3_4 C 0.5842(4) 0.4594(5) 0.7380(3) 0.0244(13) Uani 1 1 d . . . . .
H3_4 H 0.552992 0.478287 0.781122 0.029 Uiso 1 1 calc R U . . .
C4_4 C 0.6883(4) 0.4366(4) 0.7355(3) 0.0232(12) Uani 1 1 d . . . . .
H4_4 H 0.728638 0.438796 0.776818 0.028 Uiso 1 1 calc R U . . .
C5_4 C 0.7327(4) 0.4106(5) 0.6721(3) 0.0252(13) Uani 1 1 d . . . . .
H5_4 H 0.804267 0.396111 0.669566 0.030 Uiso 1 1 calc R U . . .
C6_4 C 0.6735(4) 0.4056(4) 0.6127(3) 0.0220(12) Uani 1 1 d . . . . .
H6_4 H 0.704916 0.386771 0.569643 0.026 Uiso 1 1 calc R U . . .
C1_5 C 0.5152(4) 0.2247(4) 0.5119(3) 0.0190(12) Uani 1 1 d . . . . .
C2_5 C 0.5289(4) 0.1788(4) 0.5775(3) 0.0204(12) Uani 1 1 d . . . . .
H2_5 H 0.558100 0.219614 0.614350 0.024 Uiso 1 1 calc R U . . .
C3_5 C 0.4999(4) 0.0724(4) 0.5893(3) 0.0239(13) Uani 1 1 d . . . . .
H3_5 H 0.512214 0.040590 0.633639 0.029 Uiso 1 1 calc R U . . .
C4_5 C 0.4536(4) 0.0136(5) 0.5373(3) 0.0256(13) Uani 1 1 d . . . . .
H4_5 H 0.431732 -0.057525 0.546176 0.031 Uiso 1 1 calc R U . . .
C5_5 C 0.4390(4) 0.0583(5) 0.4723(4) 0.0270(14) Uani 1 1 d . . . . .
H5_5 H 0.407871 0.017373 0.436228 0.032 Uiso 1 1 calc R U . . .
C6_5 C 0.4694(4) 0.1628(4) 0.4591(3) 0.0226(12) Uani 1 1 d . . . . .
H6_5 H 0.459232 0.192747 0.414032 0.027 Uiso 1 1 calc R U . . .
C1_6 C 0.6364(4) 0.3066(4) 0.3829(3) 0.0198(12) Uani 1 1 d . . . . .
C2_6 C 0.7149(4) 0.2372(5) 0.4001(3) 0.0236(13) Uani 1 1 d . . . . .
H2_6 H 0.732330 0.226559 0.447798 0.028 Uiso 1 1 calc R U . . .
C3_6 C 0.7685(5) 0.1829(5) 0.3487(3) 0.0289(14) Uani 1 1 d . . . . .
H3_6 H 0.822578 0.135868 0.361565 0.035 Uiso 1 1 calc R U . . .
C4_6 C 0.7448(4) 0.1960(4) 0.2796(3) 0.0255(13) Uani 1 1 d . . . . .
H4_6 H 0.782747 0.159153 0.244651 0.031 Uiso 1 1 calc R U . . .
C5_6 C 0.6652(5) 0.2632(5) 0.2612(3) 0.0254(13) Uani 1 1 d . . . . .
H5_6 H 0.647423 0.271422 0.213343 0.031 Uiso 1 1 calc R U . . .
C6_6 C 0.6111(4) 0.3188(4) 0.3116(3) 0.0224(13) Uani 1 1 d . . . . .
H6_6 H 0.556843 0.365306 0.298243 0.027 Uiso 1 1 calc R U . . .
C1_7 C 1.0247(5) 0.5006(6) 0.2921(4) 0.0374(16) Uani 1 1 d . . . . .
H1_7 H 1.083764 0.458657 0.302110 0.045 Uiso 1 1 calc R U . . .
C2_7 C 0.9318(6) 0.4521(5) 0.2814(4) 0.0374(17) Uani 1 1 d . . . . .
H2_7 H 0.925943 0.376640 0.285027 0.045 Uiso 1 1 calc R U . . .
C3_7 C 0.8463(5) 0.5133(7) 0.2653(4) 0.0417(18) Uani 1 1 d . . . . .
H3_7 H 0.781873 0.479818 0.257161 0.050 Uiso 1 1 calc R U . . .
C4_7 C 0.8550(5) 0.6222(6) 0.2611(4) 0.0391(17) Uani 1 1 d . . . . .
H4_7 H 0.796126 0.664086 0.250645 0.047 Uiso 1 1 calc R U . . .
C5_7 C 0.9471(6) 0.6710(5) 0.2718(4) 0.0364(16) Uani 1 1 d . . . . .
H5_7 H 0.952549 0.746501 0.267927 0.044 Uiso 1 1 calc R U . . .
C6_7 C 1.0327(5) 0.6109(6) 0.2882(4) 0.0347(16) Uani 1 1 d . . . . .
H6_7 H 1.096756 0.644859 0.296876 0.042 Uiso 1 1 calc R U . . .

loop_
_atom_site_aniso_label
_atom_site_aniso_U_11
_atom_site_aniso_U_22
_atom_site_aniso_U_33
_atom_site_aniso_U_23
_atom_site_aniso_U_13
_atom_site_aniso_U_12
C1_1 0.019(2) 0.017(3) 0.021(3) -0.006(2) 0.001(2) 0.000(2)
C2_1 0.018(3) 0.018(3) 0.017(3) -0.004(2) -0.005(2) -0.001(2)
C3_1 0.027(3) 0.021(3) 0.018(3) 0.001(2) -0.001(2) 0.009(2)
C4_1 0.030(3) 0.029(3) 0.022(3) 0.000(3) -0.007(2) 0.012(3)
C5_1 0.019(3) 0.036(4) 0.029(4) -0.006(3) -0.006(2) 0.003(2)
C6_1 0.018(3) 0.027(3) 0.023(3) -0.004(3) 0.001(2) 0.001(2)
C3_2 0.019(2) 0.012(2) 0.019(3) 0.001(2) 0.002(2) -0.003(2)
B1_2 0.018(3) 0.021(3) 0.022(3) -0.003(3) 0.000(2) -0.001(3)
Cl1_2 0.0217(6) 0.0290(7) 0.0361(9) 0.0077(7) 0.0047(6) -0.0035(6)
C4_2 0.022(3) 0.015(3) 0.017(3) -0.002(2) 0.007(2) -0.002(2)
B2_2 0.016(3) 0.023(3) 0.025(4) 0.002(3) -0.004(3) -0.004(2)
Cl2_2 0.0315(6) 0.0222(7) 0.0266(8) 0.0020(7) 0.0073(6) -0.0044(6)
C5_2 0.016(2) 0.018(3) 0.020(3) 0.000(2) -0.001(2) 0.006(2)
C6_2 0.016(2) 0.021(3) 0.019(3) -0.002(3) 0.000(2) 0.002(2)
C1_3 0.022(3) 0.017(3) 0.024(3) 0.002(3) -0.002(2) -0.001(2)
C2_3 0.028(3) 0.025(3) 0.030(4) -0.002(3) -0.010(3) 0.006(2)
C3_3 0.043(3) 0.022(3) 0.033(4) -0.008(3) -0.015(3) 0.007(3)
C4_3 0.055(4) 0.025(3) 0.020(4) -0.001(3) -0.014(3) -0.013(3)
C5_3 0.037(3) 0.050(4) 0.028(4) 0.001(3) -0.004(3) -0.023(3)
C6_3 0.029(3) 0.031(3) 0.027(4) -0.002(3) 0.003(3) -0.006(3)
C1_4 0.025(3) 0.011(2) 0.020(3) 0.002(2) 0.002(2) 0.003(2)
C2_4 0.019(3) 0.017(3) 0.028(3) 0.000(3) 0.002(2) 0.002(2)
C3_4 0.032(3) 0.022(3) 0.019(3) -0.003(3) 0.003(3) 0.003(3)
C4_4 0.029(3) 0.018(3) 0.023(3) 0.001(3) -0.007(2) -0.003(2)
C5_4 0.024(3) 0.028(3) 0.023(3) 0.002(3) -0.005(2) -0.004(2)
C6_4 0.019(2) 0.025(3) 0.023(3) -0.001(3) 0.005(2) 0.000(2)
C1_5 0.020(3) 0.015(3) 0.023(3) 0.002(2) -0.001(2) 0.003(2)
C2_5 0.023(3) 0.020(3) 0.018(3) -0.001(2) 0.002(2) -0.002(2)
C3_5 0.025(3) 0.026(3) 0.021(3) 0.007(3) 0.003(2) 0.004(2)
C4_5 0.026(3) 0.020(3) 0.031(4) 0.006(3) 0.003(3) -0.002(2)
C5_5 0.029(3) 0.023(3) 0.029(4) -0.006(3) -0.001(3) -0.010(2)
C6_5 0.025(3) 0.023(3) 0.020(3) 0.000(3) -0.001(2) 0.000(2)
C1_6 0.018(2) 0.017(3) 0.024(3) -0.003(2) 0.006(2) -0.001(2)
C2_6 0.026(3) 0.023(3) 0.021(3) -0.001(3) -0.001(2) 0.001(2)
C3_6 0.030(3) 0.027(3) 0.030(4) -0.001(3) 0.005(3) 0.006(3)
C4_6 0.032(3) 0.018(3) 0.026(3) -0.005(3) 0.010(3) -0.002(2)
C5_6 0.036(3) 0.025(3) 0.015(3) -0.001(3) 0.003(2) 0.001(3)
C6_6 0.024(3) 0.017(3) 0.026(3) 0.003(3) -0.002(2) 0.000(2)
C1_7 0.046(4) 0.041(4) 0.025(4) 0.004(3) -0.004(3) 0.015(3)
C2_7 0.065(5) 0.022(3) 0.025(4) -0.001(3) 0.013(3) -0.003(3)
C3_7 0.034(3) 0.059(5) 0.031(4) -0.018(4) 0.009(3) -0.014(4)
C4_7 0.036(3) 0.052(4) 0.030(4) -0.009(3) -0.003(3) 0.015(3)
C5_7 0.059(4) 0.021(3) 0.029(4) 0.002(3) 0.010(3) -0.002(3)
C6_7 0.028(3) 0.045(4) 0.031(4) -0.009(3) -0.001(3) -0.006(3)

loop_
_atom_type_symbol
_atom_type_description
_atom_type_scat_dispersion_real
_atom_type_scat_dispersion_imag
_atom_type_scat_source
C C 0.0181 0.0091 'International Tables Vol C Tables 4.2.6.8 and 6.1.1.4'
H H 0.0000 0.0000 'International Tables Vol C Tables 4.2.6.8 and 6.1.1.4'
B B 0.0090 0.0039 'International Tables Vol C Tables 4.2.6.8 and 6.1.1.4'
Cl Cl 0.3639 0.7018 'International Tables Vol C Tables 4.2.6.8 and 6.1.1.4'

loop_
_exptl_crystal_face_index_h
_exptl_crystal_face_index_k
_exptl_crystal_face_index_l
_exptl_crystal_face_perp_dist
2 1 -1 0.0591
1 0 2 0.0519
-1 0 -2 0.0602
-2 -1 2 0.0921
-2 -1 1 0.0792
2 1 -2 0.0595
0 0 1 0.0397
0 0 -1 0.0645
2 1 2 0.0542
2 1 0 0.0696
2 1 1 0.0656
-2 -1 -1 0.0788
-2 -1 0 0.0847
-2 -1 -2 0.0641
-1 -1 -2 0.0627
1 1 2 0.0406
1 1 0 0.0468
-1 -1 0 0.0838
1 2 2 0.0302
-1 -2 -2 0.0596
2 2 -1 0.0480
-2 -2 1 0.0566
-1 0 2 0.0693
1 1 -1 0.0426
1 0 -2 0.0726
0 1 1 0.0275
0 -1 -1 0.0596
-1 2 2 0.0302
1 -2 -2 0.0887
1 2 -1 0.0341
-1 -2 1 0.0598
1 -2 -1 0.0902
-1 2 1 0.0313
1 2 -2 0.0271
1 -2 0 0.0746
0 0 -1 0.0496

loop_
_geom_angle_atom_site_label_1
_geom_angle_atom_site_label_2
_geom_angle_atom_site_label_3
_geom_angle
_geom_angle_site_symmetry_1
_geom_angle_site_symmetry_3
_geom_angle_publ_flag
C2_1 C1_1 C6_1 119.8(5) . . ?
C2_1 C1_1 B1_2 108.9(5) . . ?
C6_1 C1_1 B1_2 131.3(5) . . ?
C3_1 C2_1 C1_1 120.9(5) . . ?
C3_1 C2_1 C3_2 125.5(5) . . ?
C1_1 C2_1 C3_2 113.6(5) . . ?
C2_1 C3_1 C4_1 118.7(5) . . ?
C2_1 C3_1 H3_1 120.7 . . ?
C4_1 C3_1 H3_1 120.7 . . ?
C5_1 C4_1 C3_1 120.9(6) . . ?
C5_1 C4_1 H4_1 119.5 . . ?
C3_1 C4_1 H4_1 119.5 . . ?
C6_1 C5_1 C4_1 120.8(5) . . ?
C6_1 C5_1 H5_1 119.6 . . ?
C4_1 C5_1 H5_1 119.6 . . ?
C5_1 C6_1 C1_1 118.8(5) . . ?
C5_1 C6_1 H6_1 120.6 . . ?
C1_1 C6_1 H6_1 120.6 . . ?
C1_3 C3_2 C2_1 111.1(4) . . ?
C1_3 C3_2 B2_2 117.0(4) . . ?
C2_1 C3_2 B2_2 106.3(5) . . ?
C1_3 C3_2 C4_2 114.5(5) . . ?
C2_1 C3_2 C4_2 104.7(4) . . ?
B2_2 C3_2 C4_2 102.0(4) . . ?
C1_1 B1_2 C4_2 108.5(5) . . ?
C1_1 B1_2 Cl1_2 124.5(4) . . ?
C4_2 B1_2 Cl1_2 127.0(5) . . ?
C1_4 C4_2 C5_2 112.1(4) . . ?
C1_4 C4_2 B1_2 117.8(5) . . ?
C5_2 C4_2 B1_2 106.6(4) . . ?
C1_4 C4_2 C3_2 111.9(4) . . ?
C5_2 C4_2 C3_2 104.2(4) . . ?
B1_2 C4_2 C3_2 103.0(4) . . ?
C6_2 B2_2 C3_2 110.9(5) . . ?
C6_2 B2_2 Cl2_2 124.6(5) . . ?
C3_2 B2_2 Cl2_2 124.4(4) . . ?
C6_2 C5_2 C1_5 125.4(5) . . ?
C6_2 C5_2 C4_2 114.4(5) . . ?
C1_5 C5_2 C4_2 120.0(5) . . ?
C5_2 C6_2 C1_6 125.5(5) . . ?
C5_2 C6_2 B2_2 107.5(5) . . ?
C1_6 C6_2 B2_2 126.9(5) . . ?
C2_3 C1_3 C6_3 118.0(5) . . ?
C2_3 C1_3 C3_2 121.1(5) . . ?
C6_3 C1_3 C3_2 120.9(5) . . ?
C1_3 C2_3 C3_3 121.4(5) . . ?
C1_3 C2_3 H2_3 119.3 . . ?
C3_3 C2_3 H2_3 119.3 . . ?
C4_3 C3_3 C2_3 120.2(6) . . ?
C4_3 C3_3 H3_3 119.9 . . ?
C2_3 C3_3 H3_3 119.9 . . ?
C3_3 C4_3 C5_3 118.5(6) . . ?
C3_3 C4_3 H4_3 120.8 . . ?
C5_3 C4_3 H4_3 120.8 . . ?
C6_3 C5_3 C4_3 121.7(6) . . ?
C6_3 C5_3 H5_3 119.1 . . ?
C4_3 C5_3 H5_3 119.1 . . ?
C5_3 C6_3 C1_3 120.2(6) . . ?
C5_3 C6_3 H6_3 119.9 . . ?
C1_3 C6_3 H6_3 119.9 . . ?
C2_4 C1_4 C6_4 117.0(5) . . ?
C2_4 C1_4 C4_2 122.4(4) . . ?
C6_4 C1_4 C4_2 120.6(5) . . ?
C1_4 C2_4 C3_4 121.9(5) . . ?
C1_4 C2_4 H2_4 119.0 . . ?
C3_4 C2_4 H2_4 119.0 . . ?
C2_4 C3_4 C4_4 120.1(5) . . ?
C2_4 C3_4 H3_4 119.9 . . ?
C4_4 C3_4 H3_4 119.9 . . ?
C5_4 C4_4 C3_4 119.2(6) . . ?
C5_4 C4_4 H4_4 120.4 . . ?
C3_4 C4_4 H4_4 120.4 . . ?
C6_4 C5_4 C4_4 120.1(5) . . ?
C6_4 C5_4 H5_4 119.9 . . ?
C4_4 C5_4 H5_4 119.9 . . ?
C5_4 C6_4 C1_4 121.7(6) . . ?
C5_4 C6_4 H6_4 119.2 . . ?
C1_4 C6_4 H6_4 119.2 . . ?
C2_5 C1_5 C6_5 118.4(5) . . ?
C2_5 C1_5 C5_2 123.5(5) . . ?
C6_5 C1_5 C5_2 118.0(5) . . ?
C1_5 C2_5 C3_5 120.2(5) . . ?
C1_5 C2_5 H2_5 119.9 . . ?
C3_5 C2_5 H2_5 119.9 . . ?
C4_5 C3_5 C2_5 120.5(6) . . ?
C4_5 C3_5 H3_5 119.7 . . ?
C2_5 C3_5 H3_5 119.7 . . ?
C5_5 C4_5 C3_5 119.8(5) . . ?
C5_5 C4_5 H4_5 120.1 . . ?
C3_5 C4_5 H4_5 120.1 . . ?
C4_5 C5_5 C6_5 120.4(6) . . ?
C4_5 C5_5 H5_5 119.8 . . ?
C6_5 C5_5 H5_5 119.8 . . ?
C5_5 C6_5 C1_5 120.6(6) . . ?
C5_5 C6_5 H6_5 119.7 . . ?
C1_5 C6_5 H6_5 119.7 . . ?
C2_6 C1_6 C6_6 118.2(5) . . ?
C2_6 C1_6 C6_2 121.9(5) . . ?
C6_6 C1_6 C6_2 119.7(5) . . ?
C1_6 C2_6 C3_6 120.8(6) . . ?
C1_6 C2_6 H2_6 119.6 . . ?
C3_6 C2_6 H2_6 119.6 . . ?
C4_6 C3_6 C2_6 121.0(6) . . ?
C4_6 C3_6 H3_6 119.5 . . ?
C2_6 C3_6 H3_6 119.5 . . ?
C3_6 C4_6 C5_6 119.2(5) . . ?
C3_6 C4_6 H4_6 120.4 . . ?
C5_6 C4_6 H4_6 120.4 . . ?
C4_6 C5_6 C6_6 120.7(6) . . ?
C4_6 C5_6 H5_6 119.6 . . ?
C6_6 C5_6 H5_6 119.6 . . ?
C5_6 C6_6 C1_6 120.1(5) . . ?
C5_6 C6_6 H6_6 120.0 . . ?
C1_6 C6_6 H6_6 120.0 . . ?
C2_7 C1_7 C6_7 120.0(6) . . ?
C2_7 C1_7 H1_7 120.0 . . ?
C6_7 C1_7 H1_7 120.0 . . ?
C1_7 C2_7 C3_7 119.9(6) . . ?
C1_7 C2_7 H2_7 120.1 . . ?
C3_7 C2_7 H2_7 120.1 . . ?
C4_7 C3_7 C2_7 119.7(6) . . ?
C4_7 C3_7 H3_7 120.1 . . ?
C2_7 C3_7 H3_7 120.1 . . ?
C5_7 C4_7 C3_7 120.7(7) . . ?
C5_7 C4_7 H4_7 119.6 . . ?
C3_7 C4_7 H4_7 119.6 . . ?
C4_7 C5_7 C6_7 120.0(6) . . ?
C4_7 C5_7 H5_7 120.0 . . ?
C6_7 C5_7 H5_7 120.0 . . ?
C5_7 C6_7 C1_7 119.6(6) . . ?
C5_7 C6_7 H6_7 120.2 . . ?
C1_7 C6_7 H6_7 120.2 . . ?

loop_
_geom_bond_atom_site_label_1
_geom_bond_atom_site_label_2
_geom_bond_distance
_geom_bond_site_symmetry_2
_geom_bond_publ_flag
C1_1 C2_1 1.398(7) . ?
C1_1 C6_1 1.408(7) . ?
C1_1 B1_2 1.522(9) . ?
C2_1 C3_1 1.386(8) . ?
C2_1 C3_2 1.542(7) . ?
C3_1 C4_1 1.390(8) . ?
C3_1 H3_1 0.9500 . ?
C4_1 C5_1 1.389(9) . ?
C4_1 H4_1 0.9500 . ?
C5_1 C6_1 1.379(9) . ?
C5_1 H5_1 0.9500 . ?
C6_1 H6_1 0.9500 . ?
C3_2 C1_3 1.528(7) . ?
C3_2 B2_2 1.565(9) . ?
C3_2 C4_2 1.610(7) . ?
B1_2 C4_2 1.596(8) . ?
B1_2 Cl1_2 1.746(7) . ?
C4_2 C1_4 1.524(8) . ?
C4_2 C5_2 1.550(7) . ?
B2_2 C6_2 1.516(8) . ?
B2_2 Cl2_2 1.773(7) . ?
C5_2 C6_2 1.368(8) . ?
C5_2 C1_5 1.489(7) . ?
C6_2 C1_6 1.486(7) . ?
C1_3 C2_3 1.382(8) . ?
C1_3 C6_3 1.392(7) . ?
C2_3 C3_3 1.383(8) . ?
C2_3 H2_3 0.9500 . ?
C3_3 C4_3 1.378(9) . ?
C3_3 H3_3 0.9500 . ?
C4_3 C5_3 1.379(10) . ?
C4_3 H4_3 0.9500 . ?
C5_3 C6_3 1.370(9) . ?
C5_3 H5_3 0.9500 . ?
C6_3 H6_3 0.9500 . ?
C1_4 C2_4 1.377(8) . ?
C1_4 C6_4 1.407(7) . ?
C2_4 C3_4 1.382(8) . ?
C2_4 H2_4 0.9500 . ?
C3_4 C4_4 1.385(8) . ?
C3_4 H3_4 0.9500 . ?
C4_4 C5_4 1.383(9) . ?
C4_4 H4_4 0.9500 . ?
C5_4 C6_4 1.374(8) . ?
C5_4 H5_4 0.9500 . ?
C6_4 H6_4 0.9500 . ?
C1_5 C2_5 1.393(8) . ?
C1_5 C6_5 1.404(8) . ?
C2_5 C3_5 1.402(7) . ?
C2_5 H2_5 0.9500 . ?
C3_5 C4_5 1.377(9) . ?
C3_5 H3_5 0.9500 . ?
C4_5 C5_5 1.376(9) . ?
C4_5 H4_5 0.9500 . ?
C5_5 C6_5 1.391(8) . ?
C5_5 H5_5 0.9500 . ?
C6_5 H6_5 0.9500 . ?
C1_6 C2_6 1.381(8) . ?
C1_6 C6_6 1.412(8) . ?
C2_6 C3_6 1.385(8) . ?
C2_6 H2_6 0.9500 . ?
C3_6 C4_6 1.367(9) . ?
C3_6 H3_6 0.9500 . ?
C4_6 C5_6 1.381(8) . ?
C4_6 H4_6 0.9500 . ?
C5_6 C6_6 1.382(8) . ?
C5_6 H5_6 0.9500 . ?
C6_6 H6_6 0.9500 . ?
C1_7 C2_7 1.368(10) . ?
C1_7 C6_7 1.386(10) . ?
C1_7 H1_7 0.9500 . ?
C2_7 C3_7 1.385(10) . ?
C2_7 H2_7 0.9500 . ?
C3_7 C4_7 1.370(11) . ?
C3_7 H3_7 0.9500 . ?
C4_7 C5_7 1.361(10) . ?
C4_7 H4_7 0.9500 . ?
C5_7 C6_7 1.381(10) . ?
C5_7 H5_7 0.9500 . ?
C6_7 H6_7 0.9500 . ?

loop_
_geom_torsion_atom_site_label_1
_geom_torsion_atom_site_label_2
_geom_torsion_atom_site_label_3
_geom_torsion_atom_site_label_4
_geom_torsion
_geom_torsion_site_symmetry_1
_geom_torsion_site_symmetry_2
_geom_torsion_site_symmetry_3
_geom_torsion_site_symmetry_4
_geom_torsion_publ_flag
C6_1 C1_1 C2_1 C3_1 0.9(8) . . . . ?
B1_2 C1_1 C2_1 C3_1 -177.3(5) . . . . ?
C6_1 C1_1 C2_1 C3_2 179.9(5) . . . . ?
B1_2 C1_1 C2_1 C3_2 1.7(6) . . . . ?
C1_1 C2_1 C3_1 C4_1 -0.8(8) . . . . ?
C3_2 C2_1 C3_1 C4_1 -179.6(5) . . . . ?
C2_1 C3_1 C4_1 C5_1 -0.1(9) . . . . ?
C3_1 C4_1 C5_1 C6_1 0.9(9) . . . . ?
C4_1 C5_1 C6_1 C1_1 -0.8(9) . . . . ?
C2_1 C1_1 C6_1 C5_1 -0.1(8) . . . . ?
B1_2 C1_1 C6_1 C5_1 177.7(6) . . . . ?
C3_1 C2_1 C3_2 C1_3 60.5(7) . . . . ?
C1_1 C2_1 C3_2 C1_3 -118.4(5) . . . . ?
C3_1 C2_1 C3_2 B2_2 -67.8(7) . . . . ?
C1_1 C2_1 C3_2 B2_2 113.2(5) . . . . ?
C3_1 C2_1 C3_2 C4_2 -175.3(5) . . . . ?
C1_1 C2_1 C3_2 C4_2 5.8(6) . . . . ?
C2_1 C1_1 B1_2 C4_2 -8.6(6) . . . . ?
C6_1 C1_1 B1_2 C4_2 173.5(6) . . . . ?
C2_1 C1_1 B1_2 Cl1_2 173.6(5) . . . . ?
C6_1 C1_1 B1_2 Cl1_2 -4.4(9) . . . . ?
C1_1 B1_2 C4_2 C1_4 135.2(5) . . . . ?
Cl1_2 B1_2 C4_2 C1_4 -47.1(7) . . . . ?
C1_1 B1_2 C4_2 C5_2 -97.8(5) . . . . ?
Cl1_2 B1_2 C4_2 C5_2 79.9(6) . . . . ?
C1_1 B1_2 C4_2 C3_2 11.5(6) . . . . ?
Cl1_2 B1_2 C4_2 C3_2 -170.7(5) . . . . ?
C1_3 C3_2 C4_2 C1_4 -15.6(6) . . . . ?
C2_1 C3_2 C4_2 C1_4 -137.6(4) . . . . ?
B2_2 C3_2 C4_2 C1_4 111.8(5) . . . . ?
C1_3 C3_2 C4_2 C5_2 -137.0(4) . . . . ?
C2_1 C3_2 C4_2 C5_2 101.0(5) . . . . ?
B2_2 C3_2 C4_2 C5_2 -9.6(5) . . . . ?
C1_3 C3_2 C4_2 B1_2 111.8(5) . . . . ?
C2_1 C3_2 C4_2 B1_2 -10.1(5) . . . . ?
B2_2 C3_2 C4_2 B1_2 -120.7(5) . . . . ?
C1_3 C3_2 B2_2 C6_2 133.9(5) . . . . ?
C2_1 C3_2 B2_2 C6_2 -101.3(5) . . . . ?
C4_2 C3_2 B2_2 C6_2 8.1(6) . . . . ?
C1_3 C3_2 B2_2 Cl2_2 -50.2(7) . . . . ?
C2_1 C3_2 B2_2 Cl2_2 74.6(6) . . . . ?
C4_2 C3_2 B2_2 Cl2_2 -176.0(4) . . . . ?
C1_4 C4_2 C5_2 C6_2 -112.2(5) . . . . ?
B1_2 C4_2 C5_2 C6_2 117.4(5) . . . . ?
C3_2 C4_2 C5_2 C6_2 9.0(6) . . . . ?
C1_4 C4_2 C5_2 C1_5 72.0(6) . . . . ?
B1_2 C4_2 C5_2 C1_5 -58.3(6) . . . . ?
C3_2 C4_2 C5_2 C1_5 -166.8(4) . . . . ?
C1_5 C5_2 C6_2 C1_6 -12.5(9) . . . . ?
C4_2 C5_2 C6_2 C1_6 172.1(5) . . . . ?
C1_5 C5_2 C6_2 B2_2 171.6(5) . . . . ?
C4_2 C5_2 C6_2 B2_2 -3.9(6) . . . . ?
C3_2 B2_2 C6_2 C5_2 -3.1(6) . . . . ?
Cl2_2 B2_2 C6_2 C5_2 -179.0(4) . . . . ?
C3_2 B2_2 C6_2 C1_6 -179.0(5) . . . . ?
Cl2_2 B2_2 C6_2 C1_6 5.1(8) . . . . ?
C2_1 C3_2 C1_3 C2_3 35.8(7) . . . . ?
B2_2 C3_2 C1_3 C2_3 158.1(6) . . . . ?
C4_2 C3_2 C1_3 C2_3 -82.6(6) . . . . ?
C2_1 C3_2 C1_3 C6_3 -146.6(5) . . . . ?
B2_2 C3_2 C1_3 C6_3 -24.3(8) . . . . ?
C4_2 C3_2 C1_3 C6_3 95.0(7) . . . . ?
C6_3 C1_3 C2_3 C3_3 1.8(9) . . . . ?
C3_2 C1_3 C2_3 C3_3 179.5(6) . . . . ?
C1_3 C2_3 C3_3 C4_3 -0.7(10) . . . . ?
C2_3 C3_3 C4_3 C5_3 -0.9(10) . . . . ?
C3_3 C4_3 C5_3 C6_3 1.2(10) . . . . ?
C4_3 C5_3 C6_3 C1_3 0.0(11) . . . . ?
C2_3 C1_3 C6_3 C5_3 -1.5(10) . . . . ?
C3_2 C1_3 C6_3 C5_3 -179.2(6) . . . . ?
C5_2 C4_2 C1_4 C2_4 -145.7(5) . . . . ?
B1_2 C4_2 C1_4 C2_4 -21.4(7) . . . . ?
C3_2 C4_2 C1_4 C2_4 97.6(6) . . . . ?
C5_2 C4_2 C1_4 C6_4 37.9(7) . . . . ?
B1_2 C4_2 C1_4 C6_4 162.2(5) . . . . ?
C3_2 C4_2 C1_4 C6_4 -78.7(6) . . . . ?
C6_4 C1_4 C2_4 C3_4 -0.5(8) . . . . ?
C4_2 C1_4 C2_4 C3_4 -177.0(5) . . . . ?
C1_4 C2_4 C3_4 C4_4 0.1(9) . . . . ?
C2_4 C3_4 C4_4 C5_4 0.8(8) . . . . ?
C3_4 C4_4 C5_4 C6_4 -1.2(9) . . . . ?
C4_4 C5_4 C6_4 C1_4 0.8(9) . . . . ?
C2_4 C1_4 C6_4 C5_4 0.0(8) . . . . ?
C4_2 C1_4 C6_4 C5_4 176.6(5) . . . . ?
C6_2 C5_2 C1_5 C2_5 139.4(6) . . . . ?
C4_2 C5_2 C1_5 C2_5 -45.3(7) . . . . ?
C6_2 C5_2 C1_5 C6_5 -45.2(8) . . . . ?
C4_2 C5_2 C1_5 C6_5 130.1(5) . . . . ?
C6_5 C1_5 C2_5 C3_5 1.6(8) . . . . ?
C5_2 C1_5 C2_5 C3_5 177.0(5) . . . . ?
C1_5 C2_5 C3_5 C4_5 -2.7(8) . . . . ?
C2_5 C3_5 C4_5 C5_5 2.3(8) . . . . ?
C3_5 C4_5 C5_5 C6_5 -0.9(9) . . . . ?
C4_5 C5_5 C6_5 C1_5 -0.2(9) . . . . ?
C2_5 C1_5 C6_5 C5_5 -0.2(8) . . . . ?
C5_2 C1_5 C6_5 C5_5 -175.8(5) . . . . ?
C5_2 C6_2 C1_6 C2_6 -55.3(8) . . . . ?
B2_2 C6_2 C1_6 C2_6 119.9(6) . . . . ?
C5_2 C6_2 C1_6 C6_6 130.2(6) . . . . ?
B2_2 C6_2 C1_6 C6_6 -54.6(8) . . . . ?
C6_6 C1_6 C2_6 C3_6 1.3(8) . . . . ?
C6_2 C1_6 C2_6 C3_6 -173.3(5) . . . . ?
C1_6 C2_6 C3_6 C4_6 -0.4(9) . . . . ?
C2_6 C3_6 C4_6 C5_6 -0.9(9) . . . . ?
C3_6 C4_6 C5_6 C6_6 1.4(9) . . . . ?
C4_6 C5_6 C6_6 C1_6 -0.5(9) . . . . ?
C2_6 C1_6 C6_6 C5_6 -0.8(8) . . . . ?
C6_2 C1_6 C6_6 C5_6 173.9(5) . . . . ?
C6_7 C1_7 C2_7 C3_7 1.4(10) . . . . ?
C1_7 C2_7 C3_7 C4_7 -0.9(11) . . . . ?
C2_7 C3_7 C4_7 C5_7 0.8(11) . . . . ?
C3_7 C4_7 C5_7 C6_7 -1.1(11) . . . . ?
C4_7 C5_7 C6_7 C1_7 1.6(11) . . . . ?
C2_7 C1_7 C6_7 C5_7 -1.7(10) . . . . ?
